data_7233890
loop_
_publ_author_name
'Ying Liu'
'Zhiyang Liu'
'Hao Luo'
'Xiaodong Xie'
'Ling Ai'
'Ziyi Ge'
'Gui Yu'
'Yunqi Liu'

_publ_section_title
;
 Benzothieno[2,3-b]thiophene semiconductors: synthesis, characterization
 and applications in organic field-effect transistors
;
_journal_name_full 'Journal of Materials Chemistry C'
_journal_page_first 8804
_journal_page_last 8810
_journal_paper_doi 10.1039/C4TC01688B
_journal_volume 2
_journal_year 2014
_chemical_formula_sum 'C26 H10 F4 S4'
_chemical_formula_weight 526.58
_space_group_IT_number 14
_space_group_name_Hall '-P 2yn'
_space_group_name_H-M_alt 'P 1 21/n 1'
_symmetry_cell_setting monoclinic
_symmetry_space_group_name_H-M 'P 1 21/n 1'
_atom_sites_solution_hydrogens geom
_atom_sites_solution_primary direct
_atom_sites_solution_secondary difmap
_cell_angle_alpha 90.00
_cell_angle_beta 92.170(8)
_cell_angle_gamma 90.00
_cell_formula_units_Z 2
_cell_length_a 3.8195(6)
_cell_length_b 12.4465(14)
_cell_length_c 21.229(2)
_cell_measurement_reflns_used 3444
_cell_measurement_temperature 113(2)
_cell_measurement_theta_max 27.9
_cell_measurement_theta_min 1.9
_cell_volume 1008.5(2)
_computing_cell_refinement CrystalClear
_computing_data_collection CrystalClear
_computing_data_reduction CrystalClear
_computing_molecular_graphics 'Bruker SHELXTL'
_computing_publication_material 'CrystalStructure 3.8'
_computing_structure_refinement 'SHELXL-97 (Sheldrick, 2008)'
_computing_structure_solution 'SHELXS-97 (Sheldrick, 2008)'
_diffrn_ambient_temperature 113(2)
_diffrn_detector_area_resol_mean 14.22
_diffrn_measured_fraction_theta_full 0.999
_diffrn_measured_fraction_theta_max 0.999
_diffrn_measurement_device_type 'Rigaku Saturn724 CCD'
_diffrn_measurement_method '\w and \f scans'
_diffrn_radiation_monochromator multilayer
_diffrn_radiation_source 'rotating anode'
_diffrn_radiation_type MoK\a
_diffrn_radiation_wavelength 0.71073
_diffrn_reflns_av_R_equivalents 0.0351
_diffrn_reflns_av_sigmaI/netI 0.0288
_diffrn_reflns_limit_h_max 5
_diffrn_reflns_limit_h_min -5
_diffrn_reflns_limit_k_max 16
_diffrn_reflns_limit_k_min -16
_diffrn_reflns_limit_l_max 27
_diffrn_reflns_limit_l_min -27
_diffrn_reflns_number 12663
_diffrn_reflns_theta_full 27.86
_diffrn_reflns_theta_max 27.86
_diffrn_reflns_theta_min 1.90
_exptl_absorpt_coefficient_mu 0.523
_exptl_absorpt_correction_T_max 0.9399
_exptl_absorpt_correction_T_min 0.9025
_exptl_absorpt_correction_type multi-scan
_exptl_absorpt_process_details CrystalClear
_exptl_crystal_colour Colorless
_exptl_crystal_density_diffrn 1.734
_exptl_crystal_density_method 'not measured'
_exptl_crystal_description Prism
_exptl_crystal_F_000 532
_exptl_crystal_size_max 0.20
_exptl_crystal_size_mid 0.18
_exptl_crystal_size_min 0.12
_refine_diff_density_max 0.366
_refine_diff_density_min -0.261
_refine_diff_density_rms 0.063
_refine_ls_extinction_method none
_refine_ls_goodness_of_fit_ref 1.075
_refine_ls_hydrogen_treatment constr
_refine_ls_matrix_type full
_refine_ls_number_parameters 154
_refine_ls_number_reflns 2377
_refine_ls_number_restraints 0
_refine_ls_restrained_S_all 1.075
_refine_ls_R_factor_all 0.0355
_refine_ls_R_factor_gt 0.0292
_refine_ls_shift/su_max 0.001
_refine_ls_shift/su_mean 0.000
_refine_ls_structure_factor_coef Fsqd
_refine_ls_weighting_details 'calc w=1/[\s^2^(Fo^2^)+(0.0451P)^2^+0.0749P] where P=(Fo^2^+2Fc^2^)/3'
_refine_ls_weighting_scheme calc
_refine_ls_wR_factor_gt 0.0733
_refine_ls_wR_factor_ref 0.0763
_reflns_number_gt 2045
_reflns_number_total 2377
_reflns_threshold_expression >2sigma(I)
_cod_data_source_file J-Mater-Chem-C-2014-2-8804.cif
_cod_data_source_block shelx
_cod_depositor_comments
;
The following automatic conversions were performed:

data item '_symmetry_cell_setting' value 'Monoclinic' was changed to
'monoclinic' in accordance with the built-in table derived from the
CIF Core dictionary named 'cif_core.dic' version 2.4.5 last updated
on 2014-11-21.

Automatic conversion script
Id: cif_fix_values 6909 2019-04-08 15:41:33Z antanas 
;
_cod_original_sg_symbol_H-M P2(1)/n
_cod_database_code 7233890

loop_
_symmetry_equiv_pos_as_xyz
'x, y, z'
'-x+1/2, y+1/2, -z+1/2'
'-x, -y, -z'
'x-1/2, -y-1/2, z-1/2'

loop_
_atom_site_label
_atom_site_type_symbol
_atom_site_fract_x
_atom_site_fract_y
_atom_site_fract_z
_atom_site_U_iso_or_equiv
_atom_site_adp_type
_atom_site_occupancy
_atom_site_symmetry_multiplicity
_atom_site_calc_flag
_atom_site_refinement_flags
_atom_site_disorder_assembly
_atom_site_disorder_group
S1 S 0.76159(10) 0.74224(3) 0.273404(17) 0.01515(11) Uani 1 1 d . . .
S2 S 0.48769(10) 0.69483(3) 0.134191(17) 0.01403(11) Uani 1 1 d . . .
F1 F 0.1567(3) 0.70970(7) 0.01788(4) 0.0260(2) Uani 1 1 d . . .
F2 F -0.1290(3) 0.65087(7) -0.08937(4) 0.0267(2) Uani 1 1 d . . .
C1 C 0.6969(4) 0.63448(12) 0.32573(7) 0.0143(3) Uani 1 1 d . . .
C2 C 0.7879(4) 0.63438(12) 0.38980(7) 0.0174(3) Uani 1 1 d . . .
H2 H 0.8981 0.6949 0.4093 0.021 Uiso 1 1 calc R . .
C3 C 0.7131(4) 0.54341(13) 0.42439(7) 0.0186(3) Uani 1 1 d . . .
H3 H 0.7710 0.5418 0.4683 0.022 Uiso 1 1 calc R . .
C4 C 0.5532(4) 0.45375(13) 0.39559(7) 0.0187(3) Uani 1 1 d . . .
H4 H 0.5037 0.3923 0.4202 0.022 Uiso 1 1 calc R . .
C5 C 0.4664(4) 0.45365(12) 0.33163(7) 0.0158(3) Uani 1 1 d . . .
H5 H 0.3600 0.3923 0.3124 0.019 Uiso 1 1 calc R . .
C6 C 0.5374(4) 0.54502(12) 0.29568(7) 0.0136(3) Uani 1 1 d . . .
C7 C 0.4692(4) 0.56555(12) 0.22929(7) 0.0131(3) Uani 1 1 d . . .
C8 C 0.5779(4) 0.66668(12) 0.21214(7) 0.0135(3) Uani 1 1 d . . .
C9 C 0.3124(4) 0.50801(12) 0.17785(7) 0.0137(3) Uani 1 1 d . . .
H9 H 0.2240 0.4370 0.1811 0.016 Uiso 1 1 calc R . .
C10 C 0.3024(4) 0.56651(11) 0.12273(7) 0.0130(3) Uani 1 1 d . . .
C11 C 0.1554(4) 0.53360(11) 0.06092(7) 0.0129(3) Uani 1 1 d . . .
C12 C 0.0825(4) 0.60429(12) 0.01079(7) 0.0155(3) Uani 1 1 d . . .
C13 C -0.0662(4) 0.57278(12) -0.04636(7) 0.0152(3) Uani 1 1 d . . .

loop_
_atom_site_aniso_label
_atom_site_aniso_U_11
_atom_site_aniso_U_22
_atom_site_aniso_U_33
_atom_site_aniso_U_23
_atom_site_aniso_U_13
_atom_site_aniso_U_12
S1 0.0165(2) 0.01355(19) 0.01526(19) -0.00164(14) -0.00107(14) -0.00233(14)
S2 0.0168(2) 0.01162(19) 0.01358(18) -0.00018(13) -0.00002(14) -0.00143(14)
F1 0.0487(7) 0.0103(4) 0.0182(5) 0.0006(4) -0.0080(4) -0.0066(4)
F2 0.0507(6) 0.0118(4) 0.0167(5) 0.0032(4) -0.0102(4) -0.0024(4)
C1 0.0128(7) 0.0132(7) 0.0170(7) -0.0008(6) 0.0015(6) 0.0025(6)
C2 0.0148(7) 0.0199(8) 0.0174(7) -0.0040(6) -0.0016(6) 0.0018(6)
C3 0.0181(8) 0.0228(8) 0.0146(7) -0.0003(6) -0.0015(6) 0.0038(7)
C4 0.0210(8) 0.0174(8) 0.0178(8) 0.0034(6) 0.0030(6) 0.0026(6)
C5 0.0167(8) 0.0139(7) 0.0169(7) -0.0008(6) 0.0011(6) 0.0002(6)
C6 0.0120(7) 0.0144(7) 0.0144(7) -0.0017(6) 0.0009(6) 0.0017(6)
C7 0.0114(7) 0.0130(7) 0.0150(7) -0.0003(5) 0.0011(6) 0.0004(6)
C8 0.0126(7) 0.0139(7) 0.0139(7) -0.0016(5) 0.0002(6) 0.0002(6)
C9 0.0142(7) 0.0112(7) 0.0158(7) -0.0002(5) 0.0014(6) 0.0000(6)
C10 0.0127(7) 0.0113(7) 0.0151(7) -0.0021(5) 0.0008(6) 0.0004(6)
C11 0.0125(7) 0.0129(7) 0.0135(7) -0.0010(6) 0.0017(6) 0.0005(6)
C12 0.0214(8) 0.0083(7) 0.0168(7) -0.0003(5) 0.0009(6) -0.0015(6)
C13 0.0198(8) 0.0106(7) 0.0152(7) 0.0033(5) 0.0001(6) 0.0007(6)

loop_
_atom_type_symbol
_atom_type_description
_atom_type_scat_dispersion_real
_atom_type_scat_dispersion_imag
_atom_type_scat_source
C C 0.0033 0.0016 'International Tables Vol C Tables 4.2.6.8 and 6.1.1.4'
H H 0.0000 0.0000 'International Tables Vol C Tables 4.2.6.8 and 6.1.1.4'
F F 0.0171 0.0103 'International Tables Vol C Tables 4.2.6.8 and 6.1.1.4'
S S 0.1246 0.1234 'International Tables Vol C Tables 4.2.6.8 and 6.1.1.4'

loop_
_geom_angle_atom_site_label_1
_geom_angle_atom_site_label_2
_geom_angle_atom_site_label_3
_geom_angle
_geom_angle_site_symmetry_1
_geom_angle_site_symmetry_3
C8 S1 C1 89.87(7) . .
C8 S2 C10 90.74(7) . .
C2 C1 C6 121.96(14) . .
C2 C1 S1 125.48(12) . .
C6 C1 S1 112.56(11) . .
C3 C2 C1 118.04(14) . .
C3 C2 H2 121.0 . .
C1 C2 H2 121.0 . .
C2 C3 C4 120.98(14) . .
C2 C3 H3 119.5 . .
C4 C3 H3 119.5 . .
C5 C4 C3 120.83(14) . .
C5 C4 H4 119.6 . .
C3 C4 H4 119.6 . .
C4 C5 C6 119.26(14) . .
C4 C5 H5 120.4 . .
C6 C5 H5 120.4 . .
C5 C6 C1 118.91(14) . .
C5 C6 C7 129.98(14) . .
C1 C6 C7 111.11(13) . .
C8 C7 C9 112.33(13) . .
C8 C7 C6 111.95(13) . .
C9 C7 C6 135.71(14) . .
C7 C8 S2 112.96(11) . .
C7 C8 S1 114.52(11) . .
S2 C8 S1 132.46(9) . .
C10 C9 C7 112.59(13) . .
C10 C9 H9 123.7 . .
C7 C9 H9 123.7 . .
C9 C10 C11 127.59(14) . .
C9 C10 S2 111.36(11) . .
C11 C10 S2 121.04(11) . .
C13 C11 C12 112.76(13) 3_565 .
C13 C11 C10 122.96(13) 3_565 .
C12 C11 C10 124.27(13) . .
F1 C12 C13 116.94(13) . .
F1 C12 C11 119.41(13) . .
C13 C12 C11 123.64(13) . .
F2 C13 C12 116.61(13) . .
F2 C13 C11 119.80(13) . 3_565
C12 C13 C11 123.59(14) . 3_565

loop_
_geom_bond_atom_site_label_1
_geom_bond_atom_site_label_2
_geom_bond_distance
_geom_bond_site_symmetry_2
S1 C8 1.7318(15) .
S1 C1 1.7649(15) .
S2 C8 1.7137(15) .
S2 C10 1.7600(15) .
F1 C12 1.3495(17) .
F2 C13 1.3489(16) .
C1 C2 1.391(2) .
C1 C6 1.410(2) .
C2 C3 1.385(2) .
C2 H2 0.9500 .
C3 C4 1.401(2) .
C3 H3 0.9500 .
C4 C5 1.385(2) .
C4 H4 0.9500 .
C5 C6 1.402(2) .
C5 H5 0.9500 .
C6 C7 1.4463(19) .
C7 C8 1.379(2) .
C7 C9 1.4194(19) .
C9 C10 1.377(2) .
C9 H9 0.9500 .
C10 C11 1.466(2) .
C11 C13 1.399(2) 3_565
C11 C12 1.401(2) .
C12 C13 1.377(2) .
C13 C11 1.399(2) 3_565

loop_
_geom_torsion_atom_site_label_1
_geom_torsion_atom_site_label_2
_geom_torsion_atom_site_label_3
_geom_torsion_atom_site_label_4
_geom_torsion
_geom_torsion_site_symmetry_1
_geom_torsion_site_symmetry_2
_geom_torsion_site_symmetry_3
_geom_torsion_site_symmetry_4
C8 S1 C1 C2 179.88(14) . . . .
C8 S1 C1 C6 -0.30(11) . . . .
C6 C1 C2 C3 -0.9(2) . . . .
S1 C1 C2 C3 178.93(11) . . . .
C1 C2 C3 C4 0.6(2) . . . .
C2 C3 C4 C5 0.2(2) . . . .
C3 C4 C5 C6 -0.6(2) . . . .
C4 C5 C6 C1 0.2(2) . . . .
C4 C5 C6 C7 -179.08(14) . . . .
C2 C1 C6 C5 0.5(2) . . . .
S1 C1 C6 C5 -179.34(11) . . . .
C2 C1 C6 C7 179.92(13) . . . .
S1 C1 C6 C7 0.10(15) . . . .
C5 C6 C7 C8 179.60(15) . . . .
C1 C6 C7 C8 0.23(18) . . . .
C5 C6 C7 C9 1.0(3) . . . .
C1 C6 C7 C9 -178.32(16) . . . .
C9 C7 C8 S2 0.86(17) . . . .
C6 C7 C8 S2 -178.04(10) . . . .
C9 C7 C8 S1 178.43(10) . . . .
C6 C7 C8 S1 -0.48(17) . . . .
C10 S2 C8 C7 -0.82(12) . . . .
C10 S2 C8 S1 -177.82(12) . . . .
C1 S1 C8 C7 0.45(12) . . . .
C1 S1 C8 S2 177.41(12) . . . .
C8 C7 C9 C10 -0.42(19) . . . .
C6 C7 C9 C10 178.13(15) . . . .
C7 C9 C10 C11 -178.95(13) . . . .
C7 C9 C10 S2 -0.20(16) . . . .
C8 S2 C10 C9 0.57(11) . . . .
C8 S2 C10 C11 179.42(12) . . . .
C9 C10 C11 C13 -13.7(2) . . . 3_565
S2 C10 C11 C13 167.64(12) . . . 3_565
C9 C10 C11 C12 164.93(15) . . . .
S2 C10 C11 C12 -13.7(2) . . . .
C13 C11 C12 F1 -179.66(13) 3_565 . . .
C10 C11 C12 F1 1.6(2) . . . .
C13 C11 C12 C13 1.0(3) 3_565 . . .
C10 C11 C12 C13 -177.79(14) . . . .
F1 C12 C13 F2 -1.1(2) . . . .
C11 C12 C13 F2 178.25(13) . . . .
F1 C12 C13 C11 179.54(14) . . . 3_565
C11 C12 C13 C11 -1.1(3) . . . 3_565
